data_4512412
loop_
_publ_author_name
'Surov, Artem O.'
'Simagina, Anna A.'
'Manin, Nikolay G.'
'Kuzmina, Lyudmila G.'
'Churakov, Andrei V.'
'Perlovich, German L.'

_publ_section_title
;
 Fenamate Cocrystals with 4,4&#x2032;-Bipyridine: Structural and
 Thermodynamic Aspects
;
_journal_issue 1
_journal_name_full 'Crystal Growth &amp; Design'
_journal_page_first 228
_journal_paper_doi 10.1021/cg5012633
_journal_volume 15
_journal_year 2015
_chemical_formula_moiety '2(C14 H12 Cl N O2), C10 H8 N2'
_chemical_formula_sum 'C38 H32 Cl2 N4 O4'
_chemical_formula_weight 679.58
_chemical_name_systematic
; 
 ? 
;
_space_group_IT_number 14
_symmetry_cell_setting monoclinic
_symmetry_space_group_name_Hall '-P 2ybc'
_symmetry_space_group_name_H-M 'P 1 21/c 1'
_atom_sites_solution_hydrogens difmap
_atom_sites_solution_primary direct
_atom_sites_solution_secondary difmap
_audit_creation_method SHELXL-97
_cell_angle_alpha 90.00
_cell_angle_beta 106.911(3)
_cell_angle_gamma 90.00
_cell_formula_units_Z 2
_cell_length_a 4.7315(12)
_cell_length_b 45.263(12)
_cell_length_c 7.929(2)
_cell_measurement_reflns_used 6181
_cell_measurement_temperature 183(2)
_cell_measurement_theta_max 28.261
_cell_measurement_theta_min 2.700
_cell_volume 1624.7(7)
_computing_cell_refinement 'SAINT (Bruker, 2008)'
_computing_data_collection '<i>APEX2</i> (Bruker, 2008)'
_computing_data_reduction 'SAINT (Bruker, 2008)'
_computing_molecular_graphics 'SHELXTL (Sheldrick, 2008)'
_computing_publication_material 'SHELXTL (Sheldrick, 2008)'
_computing_structure_refinement 'SHELXTL (Sheldrick, 2008)'
_computing_structure_solution 'SHELXTL (Sheldrick, 2008)'
_diffrn_ambient_temperature 183(2)
_diffrn_measured_fraction_theta_full 0.995
_diffrn_measured_fraction_theta_max 0.995
_diffrn_measurement_device_type 'Bruker SMART APEX II'
_diffrn_measurement_method \w
_diffrn_radiation_monochromator graphite
_diffrn_radiation_source 'fine-focus sealed tube'
_diffrn_radiation_type MoK\a
_diffrn_radiation_wavelength 0.71073
_diffrn_reflns_av_R_equivalents 0.0216
_diffrn_reflns_av_sigmaI/netI 0.0191
_diffrn_reflns_limit_h_max 6
_diffrn_reflns_limit_h_min -5
_diffrn_reflns_limit_k_max 57
_diffrn_reflns_limit_k_min -57
_diffrn_reflns_limit_l_max 10
_diffrn_reflns_limit_l_min -10
_diffrn_reflns_number 13525
_diffrn_reflns_theta_full 27.00
_diffrn_reflns_theta_max 27.00
_diffrn_reflns_theta_min 1.80
_diffrn_standards_decay_% 0
_diffrn_standards_interval_time 0
_diffrn_standards_number 0
_exptl_absorpt_coefficient_mu 0.249
_exptl_absorpt_correction_T_max 0.9755
_exptl_absorpt_correction_T_min 0.9404
_exptl_absorpt_correction_type multi-scan
_exptl_absorpt_process_details 'SADABS (Bruker, 2008)'
_exptl_crystal_colour colourless
_exptl_crystal_density_diffrn 1.389
_exptl_crystal_density_method 'not measured'
_exptl_crystal_description block
_exptl_crystal_F_000 708
_exptl_crystal_size_max 0.25
_exptl_crystal_size_mid 0.20
_exptl_crystal_size_min 0.10
_refine_diff_density_max 0.230
_refine_diff_density_min -0.235
_refine_diff_density_rms 0.040
_refine_ls_extinction_method none
_refine_ls_goodness_of_fit_ref 1.142
_refine_ls_hydrogen_treatment refall
_refine_ls_matrix_type full
_refine_ls_number_parameters 281
_refine_ls_number_reflns 3508
_refine_ls_number_restraints 0
_refine_ls_restrained_S_all 1.142
_refine_ls_R_factor_all 0.0567
_refine_ls_R_factor_gt 0.0493
_refine_ls_shift/su_max 0.000
_refine_ls_shift/su_mean 0.000
_refine_ls_structure_factor_coef Fsqd
_refine_ls_weighting_details 'calc w=1/[\s^2^(Fo^2^)+(0.0268P)^2^+1.1587P] where P=(Fo^2^+2Fc^2^)/3'
_refine_ls_weighting_scheme calc
_refine_ls_wR_factor_gt 0.1054
_refine_ls_wR_factor_ref 0.1086
_reflns_number_gt 3094
_reflns_number_total 3508
_reflns_threshold_expression I>2\s(I)
_cod_data_source_file cg5012633_si_006.cif
_cod_data_source_block TFA-BP
_cod_depositor_comments 'Adding full bibliography for 4512412--4512416.cif.'
_cod_original_cell_volume 1624.6(7)
_cod_original_sg_symbol_H-M 'P 21/c'
_cod_database_code 4512412

loop_
_symmetry_equiv_pos_as_xyz
'x, y, z'
'-x, y+1/2, -z+1/2'
'-x, -y, -z'
'x, -y-1/2, z-1/2'

loop_
_atom_site_label
_atom_site_type_symbol
_atom_site_fract_x
_atom_site_fract_y
_atom_site_fract_z
_atom_site_U_iso_or_equiv
_atom_site_adp_type
_atom_site_occupancy
_atom_site_symmetry_multiplicity
_atom_site_calc_flag
Cl1 Cl 0.36688(14) 0.246345(12) 0.34010(8) 0.05084(18) Uani 1 1 d
N1 N 0.5399(4) 0.35922(4) 0.3821(2) 0.0383(4) Uani 1 1 d
O1 O 0.8596(4) 0.40535(3) 0.33754(19) 0.0464(4) Uani 1 1 d
O2 O 0.9899(4) 0.43882(4) 0.5515(2) 0.0539(4) Uani 1 1 d
C11 C 0.7239(4) 0.39734(4) 0.6009(2) 0.0349(4) Uani 1 1 d
C12 C 0.5590(4) 0.37132(4) 0.5430(2) 0.0336(4) Uani 1 1 d
C13 C 0.4146(5) 0.35812(5) 0.6559(3) 0.0419(5) Uani 1 1 d
C14 C 0.4421(6) 0.36947(6) 0.8202(3) 0.0492(6) Uani 1 1 d
C15 C 0.6144(6) 0.39406(6) 0.8811(3) 0.0531(7) Uani 1 1 d
C16 C 0.7503(6) 0.40778(5) 0.7717(3) 0.0456(5) Uani 1 1 d
C17 C 0.8632(5) 0.41351(4) 0.4848(3) 0.0390(5) Uani 1 1 d
C21 C 0.3645(4) 0.33438(4) 0.3071(2) 0.0325(4) Uani 1 1 d
C22 C 0.1099(5) 0.33923(5) 0.1687(3) 0.0400(5) Uani 1 1 d
C23 C -0.0580(5) 0.31587(5) 0.0838(3) 0.0444(5) Uani 1 1 d
C24 C 0.0235(5) 0.28736(5) 0.1382(3) 0.0408(5) Uani 1 1 d
C25 C 0.2749(4) 0.28282(4) 0.2769(3) 0.0344(4) Uani 1 1 d
C26 C 0.4537(4) 0.30566(4) 0.3657(2) 0.0316(4) Uani 1 1 d
C27 C 0.7274(5) 0.29979(6) 0.5146(3) 0.0425(5) Uani 1 1 d
N2 N 0.1863(4) 0.46725(4) 0.3107(3) 0.0513(5) Uani 1 1 d
C1 C 0.2439(6) 0.49614(5) 0.3124(4) 0.0569(6) Uani 1 1 d
C2 C 0.3669(6) 0.50948(5) 0.1954(4) 0.0534(6) Uani 1 1 d
C3 C 0.4337(4) 0.49325(4) 0.0650(3) 0.0429(5) Uani 1 1 d
C4 C 0.3693(6) 0.46331(5) 0.0619(4) 0.0613(7) Uani 1 1 d
C5 C 0.2501(6) 0.45141(5) 0.1843(4) 0.0588(7) Uani 1 1 d
H11 H 0.617(5) 0.3693(5) 0.320(3) 0.044(6) Uiso 1 1 d
H21 H 1.050(6) 0.4477(6) 0.475(4) 0.067(9) Uiso 1 1 d
H1 H 0.186(7) 0.5074(7) 0.401(4) 0.080(9) Uiso 1 1 d
H2 H 0.404(6) 0.5299(6) 0.205(3) 0.060(7) Uiso 1 1 d
H4 H 0.407(7) 0.4517(7) -0.020(4) 0.080(10) Uiso 1 1 d
H5 H 0.219(6) 0.4304(6) 0.187(4) 0.075(9) Uiso 1 1 d
H13 H 0.293(6) 0.3414(6) 0.612(3) 0.054(7) Uiso 1 1 d
H14 H 0.345(5) 0.3612(5) 0.894(3) 0.052(7) Uiso 1 1 d
H15 H 0.639(6) 0.4019(6) 0.994(4) 0.065(8) Uiso 1 1 d
H16 H 0.875(5) 0.4244(5) 0.814(3) 0.045(6) Uiso 1 1 d
H22 H 0.060(5) 0.3595(5) 0.130(3) 0.048(6) Uiso 1 1 d
H23 H -0.236(5) 0.3196(5) -0.010(3) 0.046(6) Uiso 1 1 d
H24 H -0.085(5) 0.2714(5) 0.085(3) 0.044(6) Uiso 1 1 d
H27A H 0.673(7) 0.2907(7) 0.611(4) 0.085(10) Uiso 1 1 d
H27B H 0.856(6) 0.2859(6) 0.480(4) 0.070(8) Uiso 1 1 d
H27C H 0.832(6) 0.3167(6) 0.554(4) 0.070(9) Uiso 1 1 d

loop_
_atom_site_aniso_label
_atom_site_aniso_U_11
_atom_site_aniso_U_22
_atom_site_aniso_U_33
_atom_site_aniso_U_23
_atom_site_aniso_U_13
_atom_site_aniso_U_12
Cl1 0.0578(4) 0.0352(3) 0.0534(3) 0.0051(2) 0.0065(3) -0.0004(2)
N1 0.0495(11) 0.0387(9) 0.0326(9) -0.0062(7) 0.0215(8) -0.0125(8)
O1 0.0661(10) 0.0370(8) 0.0392(8) -0.0054(6) 0.0203(7) -0.0122(7)
O2 0.0708(12) 0.0372(9) 0.0521(10) -0.0128(7) 0.0154(9) -0.0122(8)
C11 0.0405(11) 0.0313(10) 0.0301(9) -0.0015(8) 0.0059(8) 0.0097(8)
C12 0.0353(10) 0.0366(10) 0.0292(9) 0.0003(8) 0.0100(8) 0.0078(8)
C13 0.0434(12) 0.0501(13) 0.0361(11) 0.0017(9) 0.0177(9) 0.0064(10)
C14 0.0625(15) 0.0557(14) 0.0364(11) 0.0078(10) 0.0252(11) 0.0197(12)
C15 0.0786(18) 0.0542(14) 0.0259(10) 0.0000(10) 0.0140(11) 0.0295(13)
C16 0.0599(15) 0.0368(11) 0.0335(11) -0.0046(9) 0.0033(10) 0.0168(10)
C17 0.0415(11) 0.0303(10) 0.0408(11) -0.0037(8) 0.0052(9) 0.0021(8)
C21 0.0372(10) 0.0364(10) 0.0280(9) -0.0042(7) 0.0159(8) -0.0050(8)
C22 0.0485(12) 0.0394(11) 0.0334(10) 0.0020(9) 0.0142(9) 0.0055(10)
C23 0.0415(12) 0.0490(13) 0.0361(11) -0.0024(9) 0.0009(9) 0.0066(10)
C24 0.0389(11) 0.0413(11) 0.0389(11) -0.0083(9) 0.0059(9) -0.0053(9)
C25 0.0362(10) 0.0343(10) 0.0343(10) 0.0013(8) 0.0127(8) 0.0009(8)
C26 0.0303(10) 0.0376(10) 0.0304(9) 0.0009(8) 0.0143(8) -0.0020(8)
C27 0.0341(11) 0.0486(13) 0.0418(12) 0.0012(10) 0.0065(9) -0.0019(10)
N2 0.0467(11) 0.0359(10) 0.0667(13) -0.0032(9) 0.0094(10) -0.0074(8)
C1 0.0653(16) 0.0368(12) 0.0687(17) -0.0127(12) 0.0197(13) -0.0082(11)
C2 0.0625(15) 0.0269(10) 0.0688(16) -0.0083(10) 0.0162(13) -0.0075(10)
C3 0.0280(10) 0.0282(10) 0.0659(14) -0.0035(9) 0.0030(9) -0.0016(8)
C4 0.0708(18) 0.0288(11) 0.096(2) -0.0124(13) 0.0429(16) -0.0087(11)
C5 0.0609(16) 0.0308(11) 0.090(2) -0.0074(12) 0.0306(14) -0.0074(11)

loop_
_atom_type_symbol
_atom_type_description
_atom_type_scat_dispersion_real
_atom_type_scat_dispersion_imag
_atom_type_scat_source
C C 0.0033 0.0016 'International Tables Vol C Tables 4.2.6.8 and 6.1.1.4'
H H 0.0000 0.0000 'International Tables Vol C Tables 4.2.6.8 and 6.1.1.4'
N N 0.0061 0.0033 'International Tables Vol C Tables 4.2.6.8 and 6.1.1.4'
O O 0.0106 0.0060 'International Tables Vol C Tables 4.2.6.8 and 6.1.1.4'
Cl Cl 0.1484 0.1585 'International Tables Vol C Tables 4.2.6.8 and 6.1.1.4'

loop_
_geom_angle_atom_site_label_1
_geom_angle_atom_site_label_2
_geom_angle_atom_site_label_3
_geom_angle
_geom_angle_site_symmetry_3
C12 N1 C21 125.41(17) .
C12 N1 H11 114.4(16) .
C21 N1 H11 119.4(16) .
C17 O2 H21 109(2) .
C16 C11 C12 118.6(2) .
C16 C11 C17 120.3(2) .
C12 C11 C17 121.11(17) .
N1 C12 C13 120.73(19) .
N1 C12 C11 121.11(18) .
C13 C12 C11 118.16(18) .
C14 C13 C12 121.1(2) .
C14 C13 H13 121.7(15) .
C12 C13 H13 117.2(15) .
C13 C14 C15 121.1(2) .
C13 C14 H14 121.7(16) .
C15 C14 H14 117.2(15) .
C16 C15 C14 118.9(2) .
C16 C15 H15 118.9(17) .
C14 C15 H15 122.3(17) .
C15 C16 C11 122.1(2) .
C15 C16 H16 119.6(14) .
C11 C16 H16 118.3(14) .
O1 C17 O2 121.4(2) .
O1 C17 C11 124.27(18) .
O2 C17 C11 114.31(19) .
C22 C21 C26 121.02(18) .
C22 C21 N1 118.13(18) .
C26 C21 N1 120.79(18) .
C23 C22 C21 120.6(2) .
C23 C22 H22 121.3(14) .
C21 C22 H22 118.1(14) .
C22 C23 C24 119.8(2) .
C22 C23 H23 119.7(14) .
C24 C23 H23 120.5(14) .
C23 C24 C25 119.1(2) .
C23 C24 H24 121.7(14) .
C25 C24 H24 119.2(14) .
C24 C25 C26 123.29(19) .
C24 C25 Cl1 117.09(16) .
C26 C25 Cl1 119.62(15) .
C25 C26 C21 116.17(17) .
C25 C26 C27 121.70(19) .
C21 C26 C27 122.13(18) .
C26 C27 H27A 109.2(19) .
C26 C27 H27B 111.4(17) .
H27A C27 H27B 106(2) .
C26 C27 H27C 112.2(18) .
H27A C27 H27C 109(2) .
H27B C27 H27C 109(2) .
C1 N2 C5 116.3(2) .
N2 C1 C2 123.4(2) .
N2 C1 H1 114.9(18) .
C2 C1 H1 121.6(18) .
C1 C2 C3 120.5(2) .
C1 C2 H2 119.0(16) .
C3 C2 H2 120.5(16) .
C2 C3 C4 115.9(2) .
C2 C3 C3 122.5(2) 3_665
C4 C3 C3 121.6(3) 3_665
C5 C4 C3 120.4(3) .
C5 C4 H4 120(2) .
C3 C4 H4 120(2) .
N2 C5 C4 123.4(2) .
N2 C5 H5 116.6(17) .
C4 C5 H5 119.8(17) .

loop_
_geom_bond_atom_site_label_1
_geom_bond_atom_site_label_2
_geom_bond_distance
_geom_bond_site_symmetry_2
Cl1 C25 1.743(2) .
N1 C12 1.367(2) .
N1 C21 1.421(2) .
N1 H11 0.83(2) .
O1 C17 1.220(2) .
O2 C17 1.329(2) .
O2 H21 0.84(3) .
C11 C16 1.405(3) .
C11 C12 1.414(3) .
C11 C17 1.473(3) .
C12 C13 1.407(3) .
C13 C14 1.371(3) .
C13 H13 0.95(3) .
C14 C15 1.381(4) .
C14 H14 0.92(3) .
C15 C16 1.369(4) .
C15 H15 0.94(3) .
C16 H16 0.95(2) .
C21 C22 1.391(3) .
C21 C26 1.403(3) .
C22 C23 1.375(3) .
C22 H22 0.97(2) .
C23 C24 1.380(3) .
C23 H23 0.96(2) .
C24 C25 1.380(3) .
C24 H24 0.91(2) .
C25 C26 1.391(3) .
C26 C27 1.500(3) .
C27 H27A 0.97(3) .
C27 H27B 0.97(3) .
C27 H27C 0.92(3) .
N2 C1 1.335(3) .
N2 C5 1.336(3) .
C1 C2 1.370(4) .
C1 H1 0.97(3) .
C2 C3 1.378(3) .
C2 H2 0.94(3) .
C3 C4 1.388(3) .
C3 C3 1.485(5) 3_665
C4 C5 1.367(4) .
C4 H4 0.89(3) .
C5 H5 0.96(3) .

loop_
_geom_hbond_atom_site_label_D
_geom_hbond_atom_site_label_H
_geom_hbond_atom_site_label_A
_geom_hbond_distance_DH
_geom_hbond_distance_HA
_geom_hbond_distance_DA
_geom_hbond_angle_DHA
_geom_hbond_site_symmetry_A
N1 H11 O1 0.83(2) 1.98(2) 2.662(2) 139(2) .
O2 H21 N2 0.84(3) 1.84(3) 2.683(3) 179(3) 1_655

loop_
_geom_torsion_atom_site_label_1
_geom_torsion_atom_site_label_2
_geom_torsion_atom_site_label_3
_geom_torsion_atom_site_label_4
_geom_torsion
_geom_torsion_site_symmetry_1
_geom_torsion_site_symmetry_4
C21 N1 C12 C13 4.5(3) . .
C21 N1 C12 C11 -175.54(19) . .
C16 C11 C12 N1 -176.25(19) . .
C17 C11 C12 N1 4.5(3) . .
C16 C11 C12 C13 3.7(3) . .
C17 C11 C12 C13 -175.61(18) . .
N1 C12 C13 C14 177.4(2) . .
C11 C12 C13 C14 -2.5(3) . .
C12 C13 C14 C15 -0.6(3) . .
C13 C14 C15 C16 2.4(4) . .
C14 C15 C16 C11 -1.1(3) . .
C12 C11 C16 C15 -2.0(3) . .
C17 C11 C16 C15 177.3(2) . .
C16 C11 C17 O1 177.2(2) . .
C12 C11 C17 O1 -3.5(3) . .
C16 C11 C17 O2 -4.6(3) . .
C12 C11 C17 O2 174.67(18) . .
C12 N1 C21 C22 106.7(2) . .
C12 N1 C21 C26 -76.3(3) . .
C26 C21 C22 C23 -1.2(3) . .
N1 C21 C22 C23 175.82(19) . .
C21 C22 C23 C24 1.2(3) . .
C22 C23 C24 C25 -0.5(3) . .
C23 C24 C25 C26 -0.2(3) . .
C23 C24 C25 Cl1 179.94(17) . .
C24 C25 C26 C21 0.2(3) . .
Cl1 C25 C26 C21 -179.90(14) . .
C24 C25 C26 C27 -179.3(2) . .
Cl1 C25 C26 C27 0.6(3) . .
C22 C21 C26 C25 0.4(3) . .
N1 C21 C26 C25 -176.47(17) . .
C22 C21 C26 C27 179.96(19) . .
N1 C21 C26 C27 3.0(3) . .
C5 N2 C1 C2 -1.2(4) . .
N2 C1 C2 C3 1.2(4) . .
C1 C2 C3 C4 -0.1(4) . .
C1 C2 C3 C3 179.8(3) . 3_665
C2 C3 C4 C5 -0.7(4) . .
C3 C3 C4 C5 179.3(3) 3_665 .
C1 N2 C5 C4 0.3(4) . .
C3 C4 C5 N2 0.6(5) . .
